data_2014285
loop_
_publ_author_name
'Nielsen, David J.'
'Pettinari, Claudio'
'Skelton, Brian W.'
'White, Allan H.'

_publ_section_title
;
 4-Phenyl-1<i>H</i>-imidazole (a low-temperature redetermination),
 1-benzyl-1<i>H</i>-imidazole and 1-mesityl-1<i>H</i>-imidazole
;
_journal_issue 8
_journal_name_full 'Acta Crystallographica Section C'
_journal_page_first o542
_journal_page_last o544
_journal_paper_doi 10.1107/S0108270104013228
_journal_volume 60
_journal_year 2004
_chemical_formula_iupac 'C12 H14 N2'
_chemical_formula_moiety 'C12 H14 N2'
_chemical_formula_sum 'C12 H14 N2'
_chemical_formula_weight 186.28
_space_group_IT_number 33
_symmetry_cell_setting orthorhombic
_symmetry_space_group_name_Hall 'P 2c -2n'
_symmetry_space_group_name_H-M 'P n a 21'
_atom_sites_solution_hydrogens difmap
_atom_sites_solution_primary direct
_atom_sites_solution_secondary difmap
_cell_angle_alpha 90.00000
_cell_angle_beta 90.00000
_cell_angle_gamma 90.00000
_cell_formula_units_Z 4
_cell_length_a 10.3460(10)
_cell_length_b 9.222(2)
_cell_length_c 10.803(2)
_cell_measurement_reflns_used 2807
_cell_measurement_temperature 150(2)
_cell_measurement_theta_max 28.8
_cell_measurement_theta_min 2.9
_cell_volume 1030.7(3)
_computing_cell_refinement 'SAINT (Siemens, 1995)'
_computing_data_collection 'SMART (Siemens, 1995)'
_computing_data_reduction SAINT
_computing_molecular_graphics Xtal3.5
_computing_publication_material 'BONDLA and CIFIO in Xtal3.5'
_computing_structure_refinement 'CRYLSQ in Xtal3.5'
_computing_structure_solution
;
Xtal3.5 (Hall et al., 1995)
;
_diffrn_ambient_temperature 150(2)
_diffrn_measured_fraction_theta_full 1.0
_diffrn_measured_fraction_theta_max 1.0
_diffrn_measurement_device_type
;
Bruker SMART CCD diffractometer
;
_diffrn_measurement_method '\w scans'
_diffrn_radiation_monochromator graphite
_diffrn_radiation_source 'sealed tube'
_diffrn_radiation_type 'Mo K\a'
_diffrn_radiation_wavelength .71073
_diffrn_reflns_av_R_equivalents .072
_diffrn_reflns_av_sigmaI/netI .044
_diffrn_reflns_limit_h_max 14
_diffrn_reflns_limit_h_min -14
_diffrn_reflns_limit_k_max 12
_diffrn_reflns_limit_k_min -12
_diffrn_reflns_limit_l_max 14
_diffrn_reflns_limit_l_min -14
_diffrn_reflns_number 21713
_diffrn_reflns_theta_full 29.46
_diffrn_reflns_theta_max 29.46
_diffrn_reflns_theta_min 2.9
_diffrn_standards_decay_% 0
_diffrn_standards_number 0
_exptl_absorpt_coefficient_mu .072
_exptl_absorpt_correction_type none
_exptl_absorpt_process_details
;
  ?
;
_exptl_crystal_colour colourless
_exptl_crystal_density_diffrn 1.200
_exptl_crystal_density_method 'not measured'
_exptl_crystal_description fragment
_exptl_crystal_F_000 400
_exptl_crystal_size_max .35
_exptl_crystal_size_mid .22
_exptl_crystal_size_min .16
_refine_diff_density_max .354
_refine_diff_density_min -.296
_refine_ls_extinction_method none
_refine_ls_goodness_of_fit_all 1.071
_refine_ls_goodness_of_fit_ref 1.071
_refine_ls_hydrogen_treatment noref
_refine_ls_matrix_type full
_refine_ls_number_constraints 0
_refine_ls_number_parameters 126
_refine_ls_number_reflns 1503
_refine_ls_number_restraints 0
_refine_ls_R_factor_all .067
_refine_ls_R_factor_gt .055
_refine_ls_shift/su_max .0004
_refine_ls_shift/su_mean .00005
_refine_ls_structure_factor_coef Fsqd
_refine_ls_weighting_details
;
w =  1/(\s^2^(F) + 0.18F^2^)
;
_refine_ls_weighting_scheme calc
_refine_ls_wR_factor_all .121
_refine_ls_wR_factor_ref .067
_reflns_number_gt 1281
_reflns_number_total 1503
_reflns_threshold_expression 'I > 2 \s(I)'
_cod_data_source_file ta1452.cif
_cod_data_source_block III
_cod_original_sg_symbol_Hall p_2c_-2n
_cod_original_sg_symbol_H-M P_n_a_21
_cod_database_code 2014285
_cod_database_fobs_code 2014285

loop_
_symmetry_equiv_pos_as_xyz
+x,+y,+z
-x,-y,1/2+z
1/2-x,1/2+y,1/2+z
1/2+x,1/2-y,+z

loop_
_atom_site_label
_atom_site_fract_x
_atom_site_fract_y
_atom_site_fract_z
_atom_site_U_iso_or_equiv
_atom_site_adp_type
_atom_site_calc_flag
_atom_site_calc_attached_atom
_atom_site_occupancy
_atom_site_disorder_assembly
_atom_site_disorder_group
N1 .3675(3) .5624(3) .5000(4) .0265(13) Uani ? ? 1.00000 ? ?
C2 .3457(3) .6013(4) .6204(4) .0291(15) Uani ? ? 1.00000 ? ?
N3 .4481(3) .5826(3) .6901(4) .0329(15) Uani ? ? 1.00000 ? ?
C4 .5418(3) .5285(4) .6113(4) .0341(18) Uani ? ? 1.00000 ? ?
C5 .4929(3) .5150(4) .4937(4) .0323(16) Uani ? ? 1.00000 ? ?
C11 .2750(3) .5710(4) .4010(4) .0243(14) Uani ? ? 1.00000 ? ?
C12 .2439(3) .7071(4) .3540(4) .0264(15) Uani ? ? 1.00000 ? ?
C121 .3078(3) .8431(4) .4011(4) .0326(17) Uani ? ? 1.00000 ? ?
C13 .1515(3) .7133(4) .2591(4) .0290(15) Uani ? ? 1.00000 ? ?
C14 .0929(3) .5898(4) .2140(4) .0289(16) Uani ? ? 1.00000 ? ?
C141 -.0072(3) .6003(4) .1138(4) .0366(18) Uani ? ? 1.00000 ? ?
C15 .1277(3) .4557(4) .2624(4) .0273(15) Uani ? ? 1.00000 ? ?
C16 .2206(3) .4436(4) .3567(4) .0249(15) Uani ? ? 1.00000 ? ?
C161 .2589(3) .2975(4) .4036(4) .0318(17) Uani ? ? 1.00000 ? ?
H2 .26596 .63982 .65028 .03200 Uiso ? ? 1.00000 ? ?
H4 .62838 .50262 .63466 .03900 Uiso ? ? 1.00000 ? ?
H5 .53679 .47943 .42174 .03500 Uiso ? ? 1.00000 ? ?
H13 .12935 .80675 .22453 .03200 Uiso ? ? 1.00000 ? ?
H15 .08757 .36918 .23150 .03000 Uiso ? ? 1.00000 ? ?
H121a .39829 .83445 .39811 .04700 Uiso ? ? 1.00000 ? ?
H121b .28184 .85903 .48611 .04700 Uiso ? ? 1.00000 ? ?
H121c .28122 .92388 .35376 .04700 Uiso ? ? 1.00000 ? ?
H141a -.08966 .60901 .15290 .05200 Uiso ? ? 1.00000 ? ?
H141b -.00553 .51253 .06719 .05200 Uiso ? ? 1.00000 ? ?
H141c .00818 .68275 .06348 .05200 Uiso ? ? 1.00000 ? ?
H161a .28212 .30715 .48945 .04400 Uiso ? ? 1.00000 ? ?
H161b .33079 .26493 .35850 .04400 Uiso ? ? 1.00000 ? ?
H161c .18769 .23227 .39759 .04400 Uiso ? ? 1.00000 ? ?

loop_
_atom_site_aniso_label
_atom_site_aniso_U_11
_atom_site_aniso_U_22
_atom_site_aniso_U_33
_atom_site_aniso_U_12
_atom_site_aniso_U_13
_atom_site_aniso_U_23
N1 .0279(13) .0355(14) .0161(11) .0005(12) .0002(11) -.0025(12)
C2 .0336(16) .0344(16) .0193(13) .0008(14) .0018(14) -.0015(14)
N3 .0356(15) .0402(15) .0229(14) .0010(13) -.0048(13) .0002(13)
C4 .0304(17) .047(2) .0245(16) .0017(15) -.0061(14) .0016(17)
C5 .0275(14) .047(2) .0222(14) .0041(14) .0006(13) -.0009(16)
C11 .0239(14) .0322(15) .0169(12) -.0002(13) .0004(13) -.0018(13)
C12 .0267(16) .0324(17) .0199(13) .0021(13) .0050(13) -.0010(13)
C121 .0360(18) .0322(17) .0294(16) -.0023(14) .0014(16) -.0009(16)
C13 .0288(15) .0348(17) .0234(14) .0023(14) .0019(13) .0044(13)
C14 .0230(14) .0427(19) .0210(15) .0029(14) .0000(12) .0003(14)
C141 .0310(17) .051(2) .0277(17) -.0002(16) -.0084(16) .0018(17)
C15 .0244(15) .0375(17) .0200(13) -.0019(13) .0008(13) -.0030(13)
C16 .0237(14) .0332(17) .0179(13) .0018(12) .0035(12) -.0003(13)
C161 .0370(18) .0358(17) .0226(14) .0016(15) -.0005(16) -.0010(15)

loop_
_atom_type_symbol
_atom_type_scat_dispersion_real
_atom_type_scat_dispersion_imag
_atom_type_scat_source
C .002014 .002014 'IT Vol C. Table 6.1.1.4  Table 6.1.1.5'
H 0 0 'IT Vol C. Table 6.1.1.4  Table 6.1.1.5'
N .004028 .002991 'IT Vol C. Table 6.1.1.4  Table 6.1.1.5'

loop_
_geom_angle_atom_site_label_1
_geom_angle_atom_site_label_2
_geom_angle_atom_site_label_3
_geom_angle
_geom_angle_publ_flag
C2 N1 C5 106.7(3) yes
C2 N1 C11 125.7(3) yes
C5 N1 C11 127.7(2) yes
N1 C2 N3 112.2(3) yes
N1 C2 H2 124.2 ?
N3 C2 H2 123.6 ?
C2 N3 C4 105.1(4) yes
N3 C4 C5 110.1(3) yes
N3 C4 H4 125.6 ?
C5 C4 H4 124.3 ?
N1 C5 C4 105.9(3) yes
N1 C5 H5 126.7 ?
C4 C5 H5 127.4 ?
N1 C11 C12 118.4(3) ?
N1 C11 C16 118.6(3) ?
C12 C11 C16 123.0(4) ?
C11 C12 C121 121.7(3) ?
C11 C12 C13 117.4(3) ?
C121 C12 C13 120.8(3) ?
C12 C121 H121a 110.8 ?
C12 C121 H121b 109.0 ?
C12 C121 H121c 110.2 ?
H121a C121 H121b 108.8 ?
H121a C121 H121c 109.8 ?
H121b C121 H121c 108.2 ?
C12 C13 C14 121.6(3) ?
C12 C13 H13 118.7 ?
C14 C13 H13 119.7 ?
C13 C14 C141 120.3(3) ?
C13 C14 C15 119.2(3) ?
C141 C14 C15 120.5(3) ?
C14 C141 H141a 107.6 ?
C14 C141 H141b 108.3 ?
C14 C141 H141c 110.4 ?
H141a C141 H141b 108.8 ?
H141a C141 H141c 109.6 ?
H141b C141 H141c 112.0 ?
C14 C15 C16 121.3(3) ?
C14 C15 H15 119.8 ?
C16 C15 H15 118.8 ?
C11 C16 C15 117.4(3) ?
C11 C16 C161 122.7(3) ?
C15 C16 C161 119.9(3) ?
C16 C161 H161a 108.0 ?
C16 C161 H161b 108.9 ?
C16 C161 H161c 110.0 ?
H161a C161 H161b 109.4 ?
H161a C161 H161c 108.5 ?
H161b C161 H161c 112.0 ?

loop_
_geom_bond_atom_site_label_1
_geom_bond_atom_site_label_2
_geom_bond_site_symmetry_1
_geom_bond_site_symmetry_2
_geom_bond_distance
_geom_bond_publ_flag
N1 C2 . . 1.368(4) yes
N1 C5 . . 1.371(5) yes
N1 C11 . . 1.437(4) yes
C2 N3 . . 1.311(5) yes
C2 H2 . . .954 ?
N3 C4 . . 1.383(5) yes
C4 C5 . . 1.373(6) yes
C4 H4 . . .961 ?
C5 H5 . . .959 ?
C11 C12 . . 1.391(5) ?
C11 C16 . . 1.388(5) ?
C12 C121 . . 1.506(5) ?
C12 C13 . . 1.403(5) ?
C121 H121a . . .940 ?
C121 H121b . . .968 ?
C121 H121c . . .945 ?
C13 C14 . . 1.379(5) ?
C13 H13 . . .967 ?
C14 C141 . . 1.502(6) ?
C14 C15 . . 1.390(5) ?
C141 H141a . . .955 ?
C141 H141b . . .953 ?
C141 H141c . . .948 ?
C15 C16 . . 1.405(5) ?
C15 H15 . . .959 ?
C16 C161 . . 1.493(5) ?
C161 H161a . . .963 ?
C161 H161b . . .939 ?
C161 H161c . . .953 ?

loop_
_cod_related_entry_id
_cod_related_entry_database
_cod_related_entry_code
1 ChemSpider 7991210
